data_7015047
loop_
_publ_author_name
'Pushkarevsky, Nikolay A.'
'Konchenko, Sergey N.'
'Zabel, Manfred'
'Bodensteiner, Michael'
'Scheer, Manfred'

_publ_section_title
;
 Dimerization of pentanuclear clusters [Fe(3)Q(AsMe)(CO)(9)] (Q = Se,
 Te) as a conversion pathway to novel cubane-like aggregates.
;
_journal_issue 9
_journal_name_full 'Dalton transactions (Cambridge, England : 2003)'
_journal_page_first 2067
_journal_page_last 2074
_journal_paper_doi 10.1039/c0dt01587c
_journal_volume 40
_journal_year 2011
_chemical_compound_source 'see text'
_chemical_formula_moiety 'C11 H6 As2 Fe3 O9'
_chemical_formula_structural 'C11 H6 As2 Fe3 O9'
_chemical_formula_sum 'C11 H6 As2 Fe3 O9'
_chemical_formula_weight 599.55
_chemical_name_systematic ?
_space_group_IT_number 36
_symmetry_cell_setting orthorhombic
_symmetry_Int_Tables_number 36
_symmetry_space_group_name_Hall 'C 2c -2'
_symmetry_space_group_name_H-M 'C m c 21'
_atom_sites_solution_hydrogens geom
_atom_sites_solution_primary direct
_atom_sites_solution_secondary difmap
_cell_angle_alpha 90
_cell_angle_beta 90
_cell_angle_gamma 90
_cell_formula_units_Z 4
_cell_length_a 10.6982(4)
_cell_length_b 12.3724(4)
_cell_length_c 13.0665(4)
_cell_measurement_reflns_used 4388
_cell_measurement_temperature 123
_cell_measurement_theta_max 32.2030
_cell_measurement_theta_min 3.0981
_cell_volume 1729.51(10)
_computing_cell_refinement
;
CrysAlis RED, Oxford Diffraction Ltd.,
Version 1.171.32.15 (release 10-01-2008 CrysAlis171 .NET)
;
_computing_data_collection
;
CrysAlis CCD, Oxford Diffraction Ltd.,
Version 1.171.32.15 (release 10-01-2008 CrysAlis171 .NET)
;
_computing_data_reduction
;
CrysAlis RED, Oxford Diffraction Ltd.,
Version 1.171.32.15 (release 10-01-2008 CrysAlis171 .NET)
;
_computing_molecular_graphics 'PLATON (Spek, 1990)'
_computing_publication_material 'PLATON (Spek, 2003)'
_computing_structure_refinement 'SHELXL-97 (Sheldrick, 1997)'
_computing_structure_solution 'SIR-97 (Altomare, 1999)'
_diffrn_ambient_temperature 123
_diffrn_detector_area_resol_mean 10.5431
_diffrn_measured_fraction_theta_full 0.997
_diffrn_measured_fraction_theta_max 0.957
_diffrn_measurement_details
;
1 omega -60.00 59.00 1.0000 5.0000
omega____ theta____ kappa____ phi______ omega'___ theta'___ frames
- -24.5856 45.0000 180.0000 0.0000 0.0000 119

2 omega -10.00 52.00 1.0000 5.0000
omega____ theta____ kappa____ phi______ omega'___ theta'___ frames
- 25.5231 45.0000 300.0000 0.0000 0.0000 62

3 omega -58.00 -12.00 1.0000 5.0000
omega____ theta____ kappa____ phi______ omega'___ theta'___ frames
- 25.5231 -45.0000 150.0000 0.0000 0.0000 46

4 omega -58.00 2.00 1.0000 5.0000
omega____ theta____ kappa____ phi______ omega'___ theta'___ frames
- 25.5231 -45.0000 210.0000 0.0000 0.0000 60

;
_diffrn_measurement_device_type 'Oxford Diffraction Gemini Ultra'
_diffrn_measurement_method omega-scan
_diffrn_radiation_monochromator graphite
_diffrn_radiation_probe x-ray
_diffrn_radiation_source 'Enhance (Mo) X-ray Source'
_diffrn_radiation_type MoK\a
_diffrn_radiation_wavelength 0.71073
_diffrn_reflns_av_R_equivalents 0.0261
_diffrn_reflns_av_sigmaI/netI 0.0293
_diffrn_reflns_limit_h_max 14
_diffrn_reflns_limit_h_min -15
_diffrn_reflns_limit_k_max 18
_diffrn_reflns_limit_k_min -14
_diffrn_reflns_limit_l_max 19
_diffrn_reflns_limit_l_min -19
_diffrn_reflns_number 6230
_diffrn_reflns_reduction_process
;
;
_diffrn_reflns_theta_full 29.84
_diffrn_reflns_theta_max 32.41
_diffrn_reflns_theta_min 3.12
_diffrn_standards_decay_% 0
_diffrn_standards_number 0
_exptl_absorpt_coefficient_mu 6.322
_exptl_absorpt_correction_T_max 1.00000
_exptl_absorpt_correction_T_min 0.69973
_exptl_absorpt_correction_type multi-scan
_exptl_absorpt_process_details
;
CrysAlis RED, Oxford Diffraction Ltd.,
Version 1.171.32.15 (release 10-01-2008 CrysAlis171 .NET)
Empirical absorption correction using spherical harmonics,
implemented in SCALE3 ABSPACK scaling algorithm.
;
_exptl_crystal_colour 'ruby red'
_exptl_crystal_density_diffrn 2.303
_exptl_crystal_density_method 'Not Measured'
_exptl_crystal_description block
_exptl_crystal_F_000 1152
_exptl_crystal_size_max 0.290
_exptl_crystal_size_mid 0.270
_exptl_crystal_size_min 0.160
_refine_diff_density_max 0.757
_refine_diff_density_min -0.432
_refine_diff_density_rms 0.105
_refine_ls_abs_structure_details 'Flack H.D. (1983), Acta Cryst. A39, 876-881'
_refine_ls_abs_structure_Flack 0.016(12)
_refine_ls_extinction_method none
_refine_ls_goodness_of_fit_ref 0.982
_refine_ls_hydrogen_treatment constr
_refine_ls_matrix_type full
_refine_ls_number_parameters 128
_refine_ls_number_reflns 2526
_refine_ls_number_restraints 1
_refine_ls_restrained_S_all 0.982
_refine_ls_R_factor_all 0.0264
_refine_ls_R_factor_gt 0.0232
_refine_ls_shift/su_max 0.001
_refine_ls_shift/su_mean 0.000
_refine_ls_structure_factor_coef Fsqd
_refine_ls_weighting_details 'calc w=1/[\s^2^(Fo^2^)+(0.0318P)^2^] where P=(Fo^2^+2Fc^2^)/3'
_refine_ls_weighting_scheme calc
_refine_ls_wR_factor_gt 0.0514
_refine_ls_wR_factor_ref 0.0521
_reflns_number_gt 2307
_reflns_number_total 2526
_reflns_threshold_expression I>2\s(I)
_cod_data_source_file C0DT01587C.TXT
_cod_data_source_block 5
_cod_depositor_comments
;
The following automatic conversions were performed:
'_symmetry_cell_setting' value 'Orthorhombic' changed to 'orthorhombic'
according to '/home/saulius/struct/CIF-dictionaries/cif_core.dic'
dictionary named 'cif_core.dic' version 2.4.1 from 2010-06-29.

Automatic conversion script
Id: cif_fix_enum 1555 2011-01-17 13:19:09Z saulius 
;
_cod_database_code 7015047

loop_
_symmetry_equiv_pos_site_id
_symmetry_equiv_pos_as_xyz
1 x,y,z
2 -x,-y,1/2+z
3 -x,y,z
4 x,-y,1/2+z
5 1/2+x,1/2+y,z
6 1/2-x,1/2-y,1/2+z
7 1/2-x,1/2+y,z
8 1/2+x,1/2-y,1/2+z

loop_
_atom_site_aniso_label
_atom_site_aniso_U_11
_atom_site_aniso_U_22
_atom_site_aniso_U_33
_atom_site_aniso_U_23
_atom_site_aniso_U_13
_atom_site_aniso_U_12
As1 0.0089(1) 0.0160(1) 0.0130(1) -0.0003(1) 0.0002(1) -0.0002(1)
Fe1 0.0115(2) 0.0142(3) 0.0157(3) 0.0001(2) 0.0000 0.0000
Fe2 0.0102(2) 0.0157(3) 0.0119(3) 0.0006(2) 0.0000 0.0000
Fe3 0.0106(2) 0.0158(3) 0.0124(2) -0.0013(2) 0.0000 0.0000
O1 0.034(2) 0.040(2) 0.0315(19) 0.0218(17) 0.0000 0.0000
O2 0.0292(13) 0.0318(13) 0.0366(13) -0.0065(11) -0.0111(11) -0.0083(10)
O3 0.0215(12) 0.0455(15) 0.0205(11) -0.0012(10) -0.0078(9) 0.0006(10)
O4 0.0349(19) 0.0187(16) 0.0327(19) 0.0025(14) 0.0000 0.0000
O5 0.0273(13) 0.0313(13) 0.0385(15) 0.0020(11) -0.0062(10) -0.0140(10)
O6 0.0260(17) 0.0371(19) 0.0185(16) 0.0052(14) 0.0000 0.0000
C1 0.0115(18) 0.022(2) 0.030(2) -0.0015(17) 0.0000 0.0000
C2 0.0194(14) 0.0172(13) 0.0240(14) -0.0020(12) 0.0010(12) 0.0019(10)
C3 0.0175(14) 0.0204(14) 0.0159(13) 0.0003(11) 0.0017(10) -0.0005(11)
C4 0.0180(19) 0.023(2) 0.0169(18) 0.0028(17) 0.0000 0.0000
C5 0.0158(14) 0.0228(14) 0.0213(15) 0.0006(12) 0.0000(10) 0.0025(11)
C6 0.0120(19) 0.0208(19) 0.0146(18) -0.0020(15) 0.0000 0.0000
C7 0.0087(11) 0.0291(14) 0.0215(15) -0.0011(13) 0.0023(11) -0.0003(10)

loop_
_atom_site_label
_atom_site_type_symbol
_atom_site_thermal_displace_type
_atom_site_fract_x
_atom_site_fract_y
_atom_site_fract_z
_atom_site_occupancy
_atom_site_U_iso_or_equiv
_atom_site_calc_flag
_atom_site_refinement_flags
As1 As Uani 0.36923(2) 0.20325(2) 0.96105(2) 1.000 0.0126(1) . .
Fe1 Fe Uani 0.50000 0.06605(5) 0.90522(4) 1.000 0.0138(2) . .
Fe2 Fe Uani 0.50000 0.27434(5) 0.83522(4) 1.000 0.0126(2) . .
Fe3 Fe Uani 0.50000 0.32734(5) 1.03883(4) 1.000 0.0129(1) . .
O1 O Uani 0.50000 -0.0716(3) 1.0864(3) 1.000 0.0352(11) . .
O2 O Uani 0.2969(2) -0.0315(2) 0.7864(2) 1.000 0.0325(8) . .
O3 O Uani 0.2918(2) 0.2362(2) 0.69547(18) 1.000 0.0292(7) . .
O4 O Uani 0.50000 0.5098(3) 0.8220(3) 1.000 0.0288(10) . .
O5 O Uani 0.7045(2) 0.4829(2) 1.06746(19) 1.000 0.0324(8) . .
O6 O Uani 0.50000 0.2282(3) 1.2411(3) 1.000 0.0272(10) . .
C1 C Uani 0.50000 -0.0183(4) 1.0158(3) 1.000 0.0212(11) . .
C2 C Uani 0.3765(3) 0.0060(2) 0.8321(2) 1.000 0.0202(8) . .
C3 C Uani 0.3726(3) 0.2522(3) 0.7502(2) 1.000 0.0179(8) . .
C4 C Uani 0.50000 0.4173(4) 0.8323(3) 1.000 0.0193(11) . .
C5 C Uani 0.6244(3) 0.4228(3) 1.0553(2) 1.000 0.0200(8) . .
C6 C Uani 0.50000 0.2679(3) 1.1629(3) 1.000 0.0158(11) . .
C7 C Uani 0.1884(2) 0.2121(3) 0.9495(3) 1.000 0.0198(8) . .
H7A H Uiso 0.15030 0.19420 1.01560 1.000 0.0240 calc R
H7B H Uiso 0.15930 0.16100 0.89740 1.000 0.0240 calc R
H7C H Uiso 0.16440 0.28560 0.92980 1.000 0.0240 calc R

loop_
_atom_type_symbol
_atom_type_description
_atom_type_scat_dispersion_real
_atom_type_scat_dispersion_imag
_atom_type_scat_source
O O 0.0106 0.0060 'International Tables Vol C Tables 4.2.6.8 and 6.1.1.4'
Fe Fe 0.3463 0.8444 'International Tables Vol C Tables 4.2.6.8 and 6.1.1.4'
As As 0.0499 2.0058 'International Tables Vol C Tables 4.2.6.8 and 6.1.1.4'
H H 0.0000 0.0000 'International Tables Vol C Tables 4.2.6.8 and 6.1.1.4'
C C 0.0033 0.0016 'International Tables Vol C Tables 4.2.6.8 and 6.1.1.4'

loop_
_geom_angle_atom_site_label_1
_geom_angle_atom_site_label_2
_geom_angle_atom_site_label_3
_geom_angle
_geom_angle_site_symmetry_1
_geom_angle_site_symmetry_2
_geom_angle_site_symmetry_3
_geom_angle_publ_flag
Fe1 As1 Fe2 72.07(2) . . . yes
Fe1 As1 Fe3 105.04(2) . . . yes
Fe1 As1 C7 128.15(11) . . . yes
As1 As1 Fe1 52.87(1) 3_655 . . yes
Fe2 As1 Fe3 72.33(2) . . . yes
Fe2 As1 C7 121.42(11) . . . yes
As1 As1 Fe2 53.12(1) 3_655 . . yes
Fe3 As1 C7 126.79(11) . . . yes
As1 As1 Fe3 52.77(1) 3_655 . . yes
As1 As1 C7 174.50(11) 3_655 . . yes
As1 Fe1 Fe2 54.20(2) . . . yes
As1 Fe1 C1 100.00(12) . . . yes
As1 Fe1 C2 91.52(9) . . . yes
As1 Fe1 As1 74.27(2) . . 3_655 yes
As1 Fe1 C2 156.45(9) . . 3_655 yes
Fe2 Fe1 C1 145.38(15) . . . yes
Fe2 Fe1 C2 102.26(8) . . . yes
As1 Fe1 Fe2 54.20(2) 3_655 . . yes
Fe2 Fe1 C2 102.26(8) . . 3_655 yes
C1 Fe1 C2 100.92(13) . . . yes
As1 Fe1 C1 100.00(12) 3_655 . . yes
C1 Fe1 C2 100.92(13) . . 3_655 yes
As1 Fe1 C2 156.45(9) 3_655 . . yes
C2 Fe1 C2 95.02(13) . . 3_655 yes
As1 Fe1 C2 91.52(9) 3_655 . 3_655 yes
As1 Fe2 Fe1 53.74(2) . . . yes
As1 Fe2 Fe3 53.52(1) . . . yes
As1 Fe2 C3 85.56(10) . . . yes
As1 Fe2 C4 113.11(10) . . . yes
As1 Fe2 As1 73.76(2) . . 3_655 yes
As1 Fe2 C3 147.34(12) . . 3_655 yes
Fe1 Fe2 Fe3 84.31(2) . . . yes
Fe1 Fe2 C3 93.66(12) . . . yes
Fe1 Fe2 C4 161.70(13) . . . yes
As1 Fe2 Fe1 53.74(2) 3_655 . . yes
Fe1 Fe2 C3 93.66(12) . . 3_655 yes
Fe3 Fe2 C3 130.01(9) . . . yes
Fe3 Fe2 C4 77.39(13) . . . yes
As1 Fe2 Fe3 53.52(1) 3_655 . . yes
Fe3 Fe2 C3 130.01(9) . . 3_655 yes
C3 Fe2 C4 98.07(15) . . . yes
As1 Fe2 C3 147.34(12) 3_655 . . yes
C3 Fe2 C3 99.97(14) . . 3_655 yes
As1 Fe2 C4 113.11(10) 3_655 . . yes
C3 Fe2 C4 98.07(15) 3_655 . . yes
As1 Fe2 C3 85.56(10) 3_655 . 3_655 yes
As1 Fe3 Fe2 54.15(2) . . . yes
As1 Fe3 C5 159.97(9) . . . yes
As1 Fe3 C6 97.24(10) . . . yes
As1 Fe3 As1 74.46(2) . . 3_655 yes
As1 Fe3 C5 92.35(11) . . 3_655 yes
Fe2 Fe3 C5 105.92(9) . . . yes
Fe2 Fe3 C6 141.75(13) . . . yes
As1 Fe3 Fe2 54.15(2) 3_655 . . yes
Fe2 Fe3 C5 105.92(9) . . 3_655 yes
C5 Fe3 C6 99.37(12) . . . yes
As1 Fe3 C5 92.35(11) 3_655 . . yes
C5 Fe3 C5 95.90(16) . . 3_655 yes
As1 Fe3 C6 97.24(10) 3_655 . . yes
C5 Fe3 C6 99.37(12) 3_655 . . yes
As1 Fe3 C5 159.97(9) 3_655 . 3_655 yes
Fe1 C1 O1 179.7(4) . . . yes
Fe1 C2 O2 179.1(3) . . . yes
Fe2 C3 O3 178.8(3) . . . yes
Fe2 C4 O4 174.5(4) . . . yes
Fe3 C5 O5 178.8(3) . . . yes
Fe3 C6 O6 178.7(4) . . . yes
As1 C7 H7A 109.00 . . . no
As1 C7 H7B 110.00 . . . no
As1 C7 H7C 109.00 . . . no
H7A C7 H7B 110.00 . . . no
H7A C7 H7C 109.00 . . . no
H7B C7 H7C 109.00 . . . no

loop_
_geom_bond_atom_site_label_1
_geom_bond_atom_site_label_2
_geom_bond_distance
_geom_bond_site_symmetry_1
_geom_bond_site_symmetry_2
_geom_bond_publ_flag
As1 Fe1 2.3175(5) . . yes
As1 Fe2 2.3311(5) . . yes
As1 Fe3 2.3124(5) . . yes
As1 C7 1.944(2) . . yes
As1 As1 2.7980(3) . 3_655 yes
Fe1 Fe2 2.7346(9) . . yes
Fe1 C1 1.782(4) . . yes
Fe1 C2 1.792(3) . . yes
Fe1 C2 1.792(3) . 3_655 yes
Fe2 Fe3 2.7401(8) . . yes
Fe2 C3 1.780(3) . . yes
Fe2 C4 1.769(5) . . yes
Fe2 C3 1.780(3) . 3_655 yes
Fe3 C5 1.792(3) . . yes
Fe3 C6 1.780(4) . . yes
Fe3 C5 1.792(3) . 3_655 yes
O1 C1 1.134(6) . . yes
O2 C2 1.139(4) . . yes
O3 C3 1.139(4) . . yes
O4 C4 1.152(6) . . yes
O5 C5 1.146(4) . . yes
O6 C6 1.134(5) . . yes
C7 H7A 0.9800 . . no
C7 H7B 0.9800 . . no
C7 H7C 0.9800 . . no

loop_
_geom_contact_atom_site_label_1
_geom_contact_atom_site_label_2
_geom_contact_distance
_geom_contact_site_symmetry_1
_geom_contact_site_symmetry_2
_geom_contact_publ_flag
As1 C1 3.160(4) . . no
As1 C2 2.967(3) . . no
As1 C3 2.821(3) . . no
As1 C4 3.435(4) . . no
As1 C6 3.091(3) . . no
As1 C5 2.983(4) . 3_655 no
As1 O5 3.532(2) . 5_445 no
Fe3 O4 3.623(4) . . no
Fe3 O3 3.815(2) . 6_555 no
Fe3 O3 3.815(2) . 8_555 no
O1 C3 3.381(5) . 2_655 no
O1 C3 3.381(5) . 4_555 no
O2 C4 3.294(2) . 5_445 no
O2 C3 3.267(4) . 7_545 no
O2 C4 3.294(2) . 7_545 no
O2 O5 3.086(4) . 8_454 no
O3 Fe3 3.815(2) . 6_554 no
O3 O6 3.209(2) . 6_554 no
O3 C6 3.151(2) . 6_554 no
O3 C7 3.284(5) . 6_554 no
O3 C5 3.230(4) . 8_454 no
O3 Fe3 3.815(2) . 8_454 no
O3 O6 3.209(2) . 8_454 no
O3 C6 3.151(2) . 8_454 no
O5 As1 3.532(2) . 5_555 no
O5 O2 3.086(4) . 8_555 no
O5 C7 3.232(4) . 5_555 no
O5 C1 3.233(2) . 5_555 no
O5 C1 3.233(2) . 7_655 no
O6 O3 3.209(2) . 6_555 no
O6 C2 3.399(4) . 2_655 no
O6 O3 3.209(2) . 8_555 no
O6 C2 3.399(4) . 4_555 no
O3 H7A 2.5800 . 6_554 no
O4 H7B 2.7200 . 7_555 no
O4 H7B 2.7200 . 5_555 no
O5 H7A 2.7600 . 5_555 no
C1 As1 3.160(4) . . no
C1 C2 2.756(4) . . no
C1 As1 3.160(4) . 3_655 no
C1 C2 2.756(4) . 3_655 no
C1 O5 3.233(2) . 5_445 no
C1 O5 3.233(2) . 7_645 no
C2 As1 2.967(3) . . no
C2 Fe2 3.574(3) . . no
C2 C1 2.756(4) . . no
C2 C3 3.229(4) . . no
C2 C7 3.592(4) . . no
C2 O6 3.399(4) . 2_654 no
C2 C2 2.643(5) . 3_655 no
C2 O6 3.399(4) . 4_554 no
C3 C3 2.726(5) . 3_655 no
C3 As1 2.821(3) . . no
C3 Fe1 3.356(3) . . no
C3 C2 3.229(4) . . no
C3 C4 2.680(5) . . no
C3 C7 3.303(4) . . no
C3 O1 3.381(5) . 2_654 no
C3 O1 3.381(5) . 4_554 no
C3 O2 3.267(4) . 7_555 no
C4 C3 2.680(5) . 3_655 no
C4 As1 3.435(4) . . no
C4 Fe3 2.919(4) . . no
C4 C3 2.680(5) . . no
C4 C5 3.204(4) . . no
C4 As1 3.435(4) . 3_655 no
C4 O2 3.294(2) . 7_555 no
C4 C5 3.204(4) . 3_655 no
C4 O2 3.294(2) . 5_555 no
C5 As1 2.983(4) . 3_655 no
C5 Fe2 3.663(3) . . no
C5 C4 3.204(4) . . no
C5 C6 2.724(5) . . no
C5 O3 3.230(4) . 8_555 no
C5 C5 2.662(5) . 3_655 no
C5 C7 3.566(5) . 3_655 no
C6 O3 3.151(2) . 8_555 no
C6 As1 3.091(3) . . no
C6 C5 2.724(5) . . no
C6 As1 3.091(3) . 3_655 no
C6 C5 2.724(5) . 3_655 no
C6 O3 3.151(2) . 6_555 no
C7 O5 3.232(5) . 5_445 no
C7 O3 3.284(5) . 6_555 no
C2 H7C 3.0400 . 7_545 no
H7A O5 2.7600 . 5_445 no
H7A O3 2.5800 . 6_555 no
H7B O4 2.7200 . 5_445 no
H7B O4 2.7200 . 7_545 no
H7C C2 3.0400 . 7_555 no

loop_
_geom_torsion_atom_site_label_1
_geom_torsion_atom_site_label_2
_geom_torsion_atom_site_label_3
_geom_torsion_atom_site_label_4
_geom_torsion
_geom_torsion_site_symmetry_1
_geom_torsion_site_symmetry_2
_geom_torsion_site_symmetry_3
_geom_torsion_site_symmetry_4
_geom_torsion_publ_flag
Fe1 As1 As1 Fe2 94.89(3) . . 3_655 . no
Fe1 As1 As1 Fe3 -169.75(3) . . 3_655 . no
Fe2 As1 As1 Fe1 -94.89(3) . . 3_655 . no
Fe2 As1 As1 Fe3 95.36(3) . . 3_655 . no
Fe3 As1 As1 Fe1 169.75(3) . . 3_655 . no
Fe3 As1 As1 Fe2 -95.36(3) . . 3_655 . no
Fe3 As1 Fe1 Fe2 -65.33(2) . . . . no
C7 As1 Fe1 Fe2 116.27(15) . . . . no
As1 As1 Fe1 Fe2 -56.90(2) 3_655 . . . no
Fe2 As1 Fe1 C1 154.57(9) . . . . no
Fe3 As1 Fe1 C1 89.24(9) . . . . no
C7 As1 Fe1 C1 -89.16(17) . . . . no
As1 As1 Fe1 C1 97.68(9) 3_655 . . . no
Fe2 As1 Fe1 C2 -104.06(9) . . . . no
Fe3 As1 Fe1 C2 -169.39(9) . . . . no
C7 As1 Fe1 C2 12.21(17) . . . . no
As1 As1 Fe1 C2 -160.96(9) 3_655 . . . no
Fe2 As1 Fe1 As1 56.90(2) . . . 3_655 no
Fe3 As1 Fe1 As1 -8.43(2) . . . 3_655 no
C7 As1 Fe1 As1 173.17(15) . . . 3_655 no
Fe2 As1 Fe1 C2 2.2(2) . . . 3_655 no
Fe3 As1 Fe1 C2 -63.2(2) . . . 3_655 no
C7 As1 Fe1 C2 118.5(3) . . . 3_655 no
Fe3 As1 Fe2 As1 -56.31(2) . 3_655 . . no
As1 As1 Fe2 Fe1 -56.61(2) . 3_655 . . no
As1 As1 Fe2 Fe3 56.31(2) . 3_655 . . no
As1 As1 Fe2 C3 -52.86(18) . 3_655 . . no
Fe1 As1 Fe2 C3 3.75(18) . 3_655 . . no
Fe3 As1 Fe2 C3 -109.16(18) . 3_655 . . no
As1 As1 Fe2 C4 108.67(9) . 3_655 . . no
Fe1 As1 Fe3 Fe2 65.15(2) . . . . no
C7 As1 Fe3 Fe2 -116.42(14) . . . . no
As1 As1 Fe3 Fe2 56.71(2) 3_655 . . . no
Fe1 As1 Fe3 C5 58.8(3) . . . . no
Fe2 As1 Fe3 C5 -6.4(3) . . . . no
C7 As1 Fe3 C5 -122.8(4) . . . . no
As1 As1 Fe3 C5 50.3(3) 3_655 . . . no
Fe1 As1 Fe3 C6 -87.09(8) . . . . no
Fe2 As1 Fe3 C6 -152.24(8) . . . . no
Fe2 As1 Fe1 As1 -56.90(2) . 3_655 . . no
Fe3 As1 Fe1 As1 8.43(2) . 3_655 . . no
As1 As1 Fe1 Fe2 56.90(2) . 3_655 . . no
As1 As1 Fe1 C1 -97.68(9) . 3_655 . . no
As1 As1 Fe1 C2 54.7(2) . 3_655 . . no
Fe2 As1 Fe1 C2 -2.2(2) . 3_655 . . no
Fe3 As1 Fe1 C2 63.2(2) . 3_655 . . no
Fe3 As1 Fe2 Fe1 112.91(2) . . . . no
C7 As1 Fe2 Fe1 -124.27(13) . . . . no
As1 As1 Fe2 Fe1 56.61(2) 3_655 . . . no
Fe1 As1 Fe2 Fe3 -112.91(2) . . . . no
C7 As1 Fe2 Fe3 122.82(13) . . . . no
As1 As1 Fe2 Fe3 -56.31(2) 3_655 . . . no
Fe1 As1 Fe2 C3 97.83(12) . . . . no
Fe3 As1 Fe2 C3 -149.26(12) . . . . no
C7 As1 Fe2 C3 -26.44(18) . . . . no
As1 As1 Fe2 C3 154.44(12) 3_655 . . . no
Fe1 As1 Fe2 C4 -165.28(9) . . . . no
Fe3 As1 Fe2 C4 -52.36(9) . . . . no
C7 As1 Fe2 C4 70.45(16) . . . . no
As1 As1 Fe2 C4 -108.67(9) 3_655 . . . no
Fe1 As1 Fe2 As1 -56.61(2) . . . 3_655 no
Fe3 As1 Fe2 As1 56.31(2) . . . 3_655 no
C7 As1 Fe2 As1 179.12(13) . . . 3_655 no
Fe1 As1 Fe2 C3 -3.75(18) . . . 3_655 no
Fe3 As1 Fe2 C3 109.16(18) . . . 3_655 no
C7 As1 Fe2 C3 -128.0(2) . . . 3_655 no
As1 As1 Fe3 Fe2 -56.71(2) . 3_655 . . no
As1 As1 Fe3 C5 -164.70(10) . 3_655 . . no
Fe1 As1 Fe3 C5 -173.15(9) . 3_655 . . no
Fe2 As1 Fe3 C5 -108.00(9) . 3_655 . . no
Fe1 As1 Fe2 As1 56.61(2) . 3_655 . . no
C7 As1 Fe3 C6 91.34(16) . . . . no
As1 As1 Fe3 C6 -95.54(8) 3_655 . . . no
Fe1 As1 Fe3 As1 8.45(2) . . . 3_655 no
Fe2 As1 Fe3 As1 -56.71(2) . . . 3_655 no
C7 As1 Fe3 As1 -173.13(14) . . . 3_655 no
Fe1 As1 Fe3 C5 173.15(9) . . . 3_655 no
Fe2 As1 Fe3 C5 108.00(9) . . . 3_655 no
C7 As1 Fe3 C5 -8.42(17) . . . 3_655 no
Fe1 As1 Fe3 As1 -8.45(2) . 3_655 . . no
Fe2 As1 Fe3 As1 56.71(2) . 3_655 . . no
As1 As1 Fe3 C6 95.54(8) . 3_655 . . no
C2 Fe1 Fe2 C3 -99.12(14) . . . 3_655 no
As1 Fe1 Fe2 As1 -96.20(2) 3_655 . . . no
C2 Fe1 Fe2 As1 -179.11(10) 3_655 . . . no
C2 Fe1 Fe2 C3 99.12(14) 3_655 . . . no
As1 Fe1 Fe2 C3 -177.97(10) 3_655 . . . no
As1 Fe1 Fe2 C3 -81.77(10) . . . . no
As1 Fe1 Fe2 As1 96.20(2) . . . 3_655 no
As1 Fe1 Fe2 C3 177.97(10) . . . 3_655 no
C1 Fe1 Fe2 As1 -48.10(1) . . . . no
C1 Fe1 Fe2 Fe3 0.00 . . . . no
C1 Fe1 Fe2 C3 -129.87(10) . . . . no
C2 Fe1 Fe2 As1 82.91(10) . . . . no
C2 Fe1 Fe2 Fe3 131.01(10) . . . . no
C2 Fe1 Fe2 C3 1.14(14) . . . . no
C2 Fe1 Fe2 As1 179.11(10) . . . 3_655 no
As1 Fe1 Fe2 Fe3 48.10(1) . . . . no
As1 Fe2 Fe3 C5 177.73(12) . . . . no
As1 Fe2 Fe3 As1 96.56(2) . . . 3_655 no
As1 Fe2 Fe3 C5 -81.18(12) . . . 3_655 no
As1 Fe2 Fe3 C6 48.28(1) . . . . no
Fe1 Fe2 Fe3 C5 129.45(12) . . . . no
Fe1 Fe2 Fe3 C6 0.00 . . . . no
C3 Fe2 Fe3 As1 41.72(16) . . . . no
C3 Fe2 Fe3 C5 -140.6(2) . . . . no
C3 Fe2 Fe3 C6 90.00(16) . . . . no
C3 Fe2 Fe3 As1 138.27(16) . . . 3_655 no
C3 Fe2 Fe3 C5 -39.5(2) . . . 3_655 no
C4 Fe2 Fe3 As1 131.72(1) . . . . no
C4 Fe2 Fe3 C5 -50.55(12) . . . . no
C4 Fe2 Fe3 C6 180.00 . . . . no
As1 Fe2 Fe3 As1 -96.56(2) 3_655 . . . no
As1 Fe2 Fe3 C5 81.18(12) 3_655 . . . no
C3 Fe2 Fe3 As1 -138.27(16) 3_655 . . . no
C3 Fe2 Fe3 C5 39.5(2) 3_655 . . . no
Fe1 Fe2 Fe3 As1 -48.28(1) . . . . no
